data_7045865
loop_
_publ_author_name
'Li, Meng-Ting'
'Kong, Ning'
'Lan, Ya-Qian'
'Su, Zhong-Min'

_publ_section_title
;
 Sulfur-containing bimetallic metal organic frameworks with multi-fold
 helix as anode of lithium ion batteries.
;
_journal_issue 14
_journal_name_full 'Dalton transactions (Cambridge, England : 2003)'
_journal_page_first 4827
_journal_page_last 4832
_journal_paper_doi 10.1039/c8dt00095f
_journal_volume 47
_journal_year 2018
_chemical_formula_moiety 'C27 H6 Co Fe2 N3 O15 S3'
_chemical_formula_sum 'C27 H6 Co Fe2 N3 O15 S3'
_chemical_formula_weight 879.16
_space_group_crystal_system monoclinic
_space_group_IT_number 14
_space_group_name_Hall '-P 2ybc'
_space_group_name_H-M_alt 'P 1 21/c 1'
_symmetry_space_group_name_Hall '-P 2ybc'
_symmetry_space_group_name_H-M 'P 1 21/c 1'
_atom_sites_solution_hydrogens geom
_audit_creation_method SHELXL-2014/7
_audit_update_record
;
2018-01-05 deposited with the CCDC.
2018-03-14 downloaded from the CCDC.
;
_cell_angle_alpha 90.000(5)
_cell_angle_beta 102.928(5)
_cell_angle_gamma 90.000(5)
_cell_formula_units_Z 4
_cell_length_a 17.856(5)
_cell_length_b 9.751(5)
_cell_length_c 21.203(5)
_cell_measurement_reflns_used 19998
_cell_measurement_temperature 293(2)
_cell_measurement_theta_max 24.996
_cell_measurement_theta_min 1.170
_cell_volume 3598(2)
_computing_cell_refinement 'Bruker SMART'
_computing_data_collection 'Bruker SMART'
_computing_data_reduction 'Bruker SAINT'
_computing_molecular_graphics 'Bruker SHELXTL'
_computing_publication_material 'Bruker SHELXTL'
_computing_structure_refinement 'SHELXL-2014/7 (Sheldrick, 2014)'
_computing_structure_solution 'Bruker SHELXTL'
_diffrn_ambient_temperature 296(2)
_diffrn_measured_fraction_theta_full 1.000
_diffrn_measured_fraction_theta_max 1.000
_diffrn_measurement_device_type 'CCD area detector'
_diffrn_measurement_method 'phi and omega scans'
_diffrn_radiation_type MoK\a
_diffrn_radiation_wavelength 0.71069
_diffrn_reflns_av_R_equivalents 0.0264
_diffrn_reflns_av_unetI/netI 0.0286
_diffrn_reflns_Laue_measured_fraction_full 1.000
_diffrn_reflns_Laue_measured_fraction_max 1.000
_diffrn_reflns_limit_h_max 17
_diffrn_reflns_limit_h_min -21
_diffrn_reflns_limit_k_max 11
_diffrn_reflns_limit_k_min -11
_diffrn_reflns_limit_l_max 24
_diffrn_reflns_limit_l_min -25
_diffrn_reflns_number 19998
_diffrn_reflns_point_group_measured_fraction_full 1.000
_diffrn_reflns_point_group_measured_fraction_max 1.000
_diffrn_reflns_theta_full 24.996
_diffrn_reflns_theta_max 24.996
_diffrn_reflns_theta_min 1.170
_exptl_absorpt_coefficient_mu 1.495
_exptl_absorpt_correction_T_max 0.688
_exptl_absorpt_correction_T_min 0.590
_exptl_absorpt_correction_type multi-scan
_exptl_crystal_colour dark-red
_exptl_crystal_density_diffrn 1.623
_exptl_crystal_description block
_exptl_crystal_F_000 1744
_exptl_crystal_size_max 0.4
_exptl_crystal_size_mid 0.3
_exptl_crystal_size_min 0.25
_refine_diff_density_max 0.642
_refine_diff_density_min -0.539
_refine_diff_density_rms 0.083
_refine_ls_extinction_method none
_refine_ls_goodness_of_fit_ref 1.069
_refine_ls_hydrogen_treatment constr
_refine_ls_matrix_type full
_refine_ls_number_parameters 460
_refine_ls_number_reflns 6335
_refine_ls_number_restraints 0
_refine_ls_restrained_S_all 1.069
_refine_ls_R_factor_all 0.0484
_refine_ls_R_factor_gt 0.0403
_refine_ls_shift/su_max 0.001
_refine_ls_shift/su_mean 0.000
_refine_ls_structure_factor_coef Fsqd
_refine_ls_weighting_details 'w=1/[\s^2^(Fo^2^)+(0.0430P)^2^+10.4347P] where P=(Fo^2^+2Fc^2^)/3'
_refine_ls_weighting_scheme calc
_refine_ls_wR_factor_gt 0.1071
_refine_ls_wR_factor_ref 0.1113
_reflns_Friedel_coverage 0.000
_reflns_number_gt 5501
_reflns_number_total 6335
_reflns_threshold_expression 'I > 2\s(I)'
_cod_data_source_file c8dt00095f2.cif
_cod_data_source_block shelx
_cod_depositor_comments 'Adding full bibliography for 7045865.cif.'
_cod_database_code 7045865
_shelx_shelxl_version_number 2014/7
_shelx_space_group_comment
;
The symmetry employed for this shelxl refinement is uniquely defined
by the following loop, which should always be used as a source of
symmetry information in preference to the above space-group names.
They are only intended as comments.
;

loop_
_space_group_symop_operation_xyz
'x, y, z'
'-x, y+1/2, -z+1/2'
'-x, -y, -z'
'x, -y-1/2, z-1/2'

loop_
_atom_site_label
_atom_site_type_symbol
_atom_site_fract_x
_atom_site_fract_y
_atom_site_fract_z
_atom_site_U_iso_or_equiv
_atom_site_adp_type
_atom_site_occupancy
_atom_site_site_symmetry_order
_atom_site_calc_flag
_atom_site_refinement_flags_posn
_atom_site_refinement_flags_adp
Fe1 Fe 0.27736(3) 0.10335(5) 0.79118(2) 0.01942(13) Uani 1 1 d . .
Fe2 Fe -0.28538(3) -0.22556(5) 0.56013(3) 0.02106(14) Uani 1 1 d . .
Co1 Co 0.19645(3) 0.11957(6) 0.62085(3) 0.02981(15) Uani 1 1 d . .
S1 S -0.02598(6) -0.06924(12) 0.67059(5) 0.0358(3) Uani 1 1 d . .
S2 S -0.51377(6) -0.13638(11) 0.71099(5) 0.0302(2) Uani 1 1 d . .
S3 S -0.23756(7) 0.29728(11) 0.49546(6) 0.0398(3) Uani 1 1 d . .
O11 O -0.25583(16) -0.1026(3) 0.49148(13) 0.0302(6) Uani 1 1 d . .
O2 O -0.18432(15) -0.1710(3) 0.62529(14) 0.0347(7) Uani 1 1 d . .
O6 O -0.37264(15) -0.2648(3) 0.68982(14) 0.0333(7) Uani 1 1 d . .
O3 O 0.12761(16) 0.0291(4) 0.67147(14) 0.0410(8) Uani 1 1 d . .
O5 O -0.36170(16) -0.1367(3) 0.60472(15) 0.0353(7) Uani 1 1 d . .
O1 O -0.20117(16) -0.2380(3) 0.72202(15) 0.0377(7) Uani 1 1 d . .
C16 C -0.2689(3) 0.2689(5) 0.6060(2) 0.0516(14) Uani 1 1 d . .
H16 H -0.2796 0.2875 0.6461 0.062 Uiso 1 1 calc R U
C8 C -0.4690(2) -0.1071(4) 0.64832(19) 0.0275(8) Uani 1 1 d . .
C17 C -0.2549(3) 0.3672(4) 0.5648(2) 0.0339(10) Uani 1 1 d . .
O4 O 0.18385(16) -0.0292(3) 0.77324(15) 0.0404(8) Uani 1 1 d . .
C2 C -0.0811(2) -0.1526(4) 0.7152(2) 0.0320(9) Uani 1 1 d . .
C13 C -0.2410(2) 0.0187(4) 0.47875(19) 0.0268(8) Uani 1 1 d . .
C7 C -0.3951(2) -0.1761(4) 0.6479(2) 0.0268(9) Uani 1 1 d . .
C3 C -0.0399(3) -0.1850(5) 0.7753(2) 0.0433(12) Uani 1 1 d . .
H3 H -0.0606 -0.2299 0.8062 0.052 Uiso 1 1 calc R U
C10 C -0.5776(2) 0.0281(5) 0.6210(2) 0.0386(11) Uani 1 1 d . .
H10 H -0.6117 0.0898 0.5963 0.046 Uiso 1 1 calc R U
C15 C -0.2652(3) 0.1352(5) 0.5814(2) 0.0527(14) Uani 1 1 d . .
H15 H -0.2729 0.0563 0.6038 0.063 Uiso 1 1 calc R U
C11 C -0.5873(2) -0.0268(4) 0.67746(19) 0.0263(8) Uani 1 1 d . .
C4 C 0.0372(3) -0.1435(5) 0.7860(2) 0.0436(12) Uani 1 1 d . .
H4 H 0.0731 -0.1583 0.8245 0.052 Uiso 1 1 calc R U
C14 C -0.2495(2) 0.1335(4) 0.5221(2) 0.0318(9) Uani 1 1 d . .
C6 C 0.1282(2) -0.0219(4) 0.7256(2) 0.0318(9) Uani 1 1 d . .
C5 C 0.0535(2) -0.0791(5) 0.7336(2) 0.0328(9) Uani 1 1 d . .
C1 C -0.1620(2) -0.1890(4) 0.6850(2) 0.0286(9) Uani 1 1 d . .
C9 C -0.5100(2) -0.0188(5) 0.6042(2) 0.0383(11) Uani 1 1 d . .
H9 H -0.4951 0.0078 0.5667 0.046 Uiso 1 1 calc R U
O12 O -0.21895(18) 0.0506(3) 0.42849(14) 0.0365(7) Uani 1 1 d . .
C18 C -0.2585(2) 0.5153(4) 0.57046(19) 0.0279(9) Uani 1 1 d . .
C12 C -0.6470(2) 0.0055(4) 0.71341(19) 0.0260(8) Uani 1 1 d . .
O7 O -0.69748(14) 0.0958(3) 0.69098(13) 0.0292(6) Uani 1 1 d . .
O9 O -0.29237(16) 0.5705(3) 0.60995(13) 0.0285(6) Uani 1 1 d . .
O10 O -0.23418(19) 0.5889(3) 0.53065(16) 0.0416(8) Uani 1 1 d . .
O8 O -0.64406(16) -0.0486(3) 0.76713(14) 0.0342(7) Uani 1 1 d . .
O13 O -0.3871(2) -0.2834(4) 0.48810(17) 0.0544(9) Uani 1 1 d . .
N1 N -0.4647(3) -0.4275(6) 0.4203(3) 0.0769(17) Uani 1 1 d . .
C21 C -0.3957(4) -0.3819(6) 0.4537(3) 0.0648(17) Uani 1 1 d . .
C20 C -0.5358(5) -0.3573(10) 0.4225(5) 0.109(3) Uani 1 1 d . .
C19 C -0.4689(7) -0.5543(10) 0.3828(5) 0.145(5) Uani 1 1 d . .
O14 O 0.2139(2) 0.3270(3) 0.63240(16) 0.0454(8) Uani 1 1 d . .
O15 O 0.09669(17) 0.1677(4) 0.55145(16) 0.0488(9) Uani 1 1 d . .
N2 N 0.0269(2) 0.2886(5) 0.4695(2) 0.0488(10) Uani 1 1 d . .
N3 N 0.2550(3) 0.5206(4) 0.6870(2) 0.0516(11) Uani 1 1 d . .
C22 C 0.0917(3) 0.2577(5) 0.5100(2) 0.0412(11) Uani 1 1 d . .
C25 C 0.2626(3) 0.3911(5) 0.6710(3) 0.0479(12) Uani 1 1 d . .
C23 C 0.0251(4) 0.3968(7) 0.4203(3) 0.0734(18) Uani 1 1 d . .
C24 C -0.0438(3) 0.2134(9) 0.4705(4) 0.083(2) Uani 1 1 d . .
C26 C 0.1838(4) 0.5937(7) 0.6638(4) 0.095(3) Uani 1 1 d . .
C27 C 0.3139(5) 0.5881(7) 0.7360(4) 0.105(3) Uani 1 1 d . .

loop_
_atom_site_aniso_label
_atom_site_aniso_U_11
_atom_site_aniso_U_22
_atom_site_aniso_U_33
_atom_site_aniso_U_23
_atom_site_aniso_U_13
_atom_site_aniso_U_12
Fe1 0.0125(2) 0.0225(3) 0.0238(3) -0.0014(2) 0.0052(2) -0.0008(2)
Fe2 0.0187(3) 0.0198(3) 0.0249(3) -0.0003(2) 0.0053(2) -0.0022(2)
Co1 0.0258(3) 0.0305(3) 0.0330(3) -0.0016(2) 0.0062(2) -0.0003(2)
S1 0.0240(5) 0.0503(7) 0.0313(6) 0.0033(5) 0.0023(4) -0.0140(5)
S2 0.0242(5) 0.0357(6) 0.0321(6) 0.0067(4) 0.0092(4) 0.0112(4)
S3 0.0613(8) 0.0245(5) 0.0411(6) -0.0002(5) 0.0275(6) -0.0004(5)
O11 0.0406(16) 0.0200(14) 0.0315(16) -0.0014(11) 0.0109(13) -0.0024(12)
O2 0.0236(14) 0.0393(17) 0.0379(18) 0.0016(14) 0.0003(12) -0.0093(13)
O6 0.0234(14) 0.0381(16) 0.0399(17) 0.0084(14) 0.0102(12) 0.0107(13)
O3 0.0290(16) 0.066(2) 0.0294(16) -0.0006(15) 0.0103(12) -0.0159(15)
O5 0.0298(15) 0.0307(15) 0.0511(19) 0.0063(14) 0.0212(14) 0.0074(13)
O1 0.0256(15) 0.0471(18) 0.0406(17) -0.0048(14) 0.0079(13) -0.0145(14)
C16 0.093(4) 0.029(2) 0.043(3) -0.003(2) 0.037(3) -0.005(3)
C8 0.0212(19) 0.031(2) 0.032(2) 0.0006(17) 0.0094(16) 0.0023(17)
C17 0.039(2) 0.028(2) 0.036(2) -0.0044(18) 0.0119(19) -0.0002(18)
O4 0.0236(15) 0.0496(19) 0.0430(18) 0.0109(15) -0.0032(13) -0.0153(14)
C2 0.024(2) 0.037(2) 0.035(2) -0.0035(19) 0.0072(17) -0.0109(18)
C13 0.029(2) 0.022(2) 0.030(2) -0.0024(16) 0.0066(17) 0.0025(16)
C7 0.0209(19) 0.026(2) 0.034(2) -0.0060(18) 0.0075(17) 0.0003(16)
C3 0.033(2) 0.059(3) 0.038(3) 0.007(2) 0.008(2) -0.020(2)
C10 0.032(2) 0.046(3) 0.039(2) 0.012(2) 0.0088(19) 0.019(2)
C15 0.096(4) 0.023(2) 0.051(3) 0.002(2) 0.040(3) -0.004(2)
C11 0.0195(19) 0.028(2) 0.031(2) 0.0009(17) 0.0055(16) 0.0082(16)
C4 0.031(2) 0.059(3) 0.036(3) 0.007(2) -0.0031(19) -0.018(2)
C14 0.039(2) 0.025(2) 0.032(2) -0.0014(17) 0.0102(18) -0.0002(18)
C6 0.024(2) 0.035(2) 0.037(2) -0.0050(19) 0.0065(18) -0.0109(18)
C5 0.024(2) 0.040(2) 0.033(2) -0.0025(19) 0.0032(17) -0.0094(18)
C1 0.0188(19) 0.026(2) 0.040(3) -0.0037(18) 0.0050(17) -0.0073(16)
C9 0.034(2) 0.048(3) 0.037(2) 0.013(2) 0.0167(19) 0.014(2)
O12 0.0545(19) 0.0284(15) 0.0325(17) -0.0001(13) 0.0226(14) -0.0025(14)
C18 0.031(2) 0.023(2) 0.029(2) -0.0036(17) 0.0063(17) -0.0047(17)
C12 0.0173(18) 0.027(2) 0.034(2) -0.0075(18) 0.0075(16) -0.0003(16)
O7 0.0179(13) 0.0323(15) 0.0357(16) -0.0052(12) 0.0026(11) 0.0087(12)
O9 0.0354(16) 0.0227(14) 0.0266(15) -0.0048(11) 0.0055(12) 0.0027(12)
O10 0.054(2) 0.0303(16) 0.0469(19) -0.0009(14) 0.0242(16) -0.0061(15)
O8 0.0306(15) 0.0379(16) 0.0369(17) 0.0017(14) 0.0138(13) 0.0054(13)
O13 0.052(2) 0.048(2) 0.052(2) -0.0001(18) -0.0122(17) -0.0182(17)
N1 0.071(4) 0.065(3) 0.073(4) 0.006(3) -0.028(3) -0.030(3)
C21 0.073(4) 0.058(4) 0.049(3) 0.003(3) -0.017(3) -0.018(3)
C20 0.073(5) 0.121(7) 0.120(7) -0.009(6) -0.003(5) -0.023(5)
C19 0.186(10) 0.089(6) 0.114(7) -0.033(6) -0.064(7) -0.025(7)
O14 0.058(2) 0.0302(16) 0.0415(19) -0.0009(14) -0.0032(16) -0.0001(16)
O15 0.0309(17) 0.064(2) 0.047(2) 0.0150(18) -0.0008(14) -0.0017(16)
N2 0.032(2) 0.061(3) 0.050(3) 0.009(2) 0.0025(18) 0.007(2)
N3 0.062(3) 0.028(2) 0.056(3) -0.0013(19) -0.005(2) -0.0016(19)
C22 0.031(2) 0.050(3) 0.040(3) 0.005(2) 0.003(2) 0.003(2)
C25 0.053(3) 0.033(3) 0.055(3) 0.003(2) 0.006(2) -0.003(2)
C23 0.070(4) 0.074(4) 0.069(4) 0.035(3) 0.002(3) 0.013(3)
C24 0.033(3) 0.117(6) 0.093(5) 0.021(5) 0.003(3) -0.012(3)
C26 0.078(5) 0.062(4) 0.133(7) -0.015(4) -0.006(5) 0.027(4)
C27 0.111(6) 0.050(4) 0.122(7) -0.010(4) -0.043(5) -0.009(4)

loop_
_atom_type_symbol
_atom_type_description
_atom_type_scat_dispersion_real
_atom_type_scat_dispersion_imag
_atom_type_scat_source
C C 0.0033 0.0016 'International Tables Vol C Tables 4.2.6.8 and 6.1.1.4'
H H 0.0000 0.0000 'International Tables Vol C Tables 4.2.6.8 and 6.1.1.4'
O O 0.0106 0.0060 'International Tables Vol C Tables 4.2.6.8 and 6.1.1.4'
Fe Fe 0.3463 0.8444 'International Tables Vol C Tables 4.2.6.8 and 6.1.1.4'
Co Co 0.3494 0.9721 'International Tables Vol C Tables 4.2.6.8 and 6.1.1.4'
S S 0.1246 0.1234 'International Tables Vol C Tables 4.2.6.8 and 6.1.1.4'
N N 0.0061 0.0033 'International Tables Vol C Tables 4.2.6.8 and 6.1.1.4'

loop_
_geom_angle_atom_site_label_1
_geom_angle_atom_site_label_2
_geom_angle_atom_site_label_3
_geom_angle
_geom_angle_site_symmetry_1
_geom_angle_site_symmetry_3
O1 Fe1 O9 100.79(12) 2_556 2_546
O1 Fe1 O4 87.87(13) 2_556 .
O9 Fe1 O4 90.33(11) 2_546 .
O1 Fe1 O6 92.80(13) 2_556 2_556
O9 Fe1 O6 89.13(11) 2_546 2_556
O4 Fe1 O6 179.21(13) . 2_556
O1 Fe1 O8 158.36(12) 2_556 1_655
O9 Fe1 O8 100.77(11) 2_546 1_655
O4 Fe1 O8 93.87(13) . 1_655
O6 Fe1 O8 85.67(12) 2_556 1_655
O1 Fe1 O7 99.32(11) 2_556 1_655
O9 Fe1 O7 158.71(10) 2_546 1_655
O4 Fe1 O7 97.33(11) . 1_655
O6 Fe1 O7 82.98(11) 2_556 1_655
O8 Fe1 O7 59.05(10) 1_655 1_655
O5 Fe2 O11 112.98(12) . .
O5 Fe2 O2 98.93(13) . .
O11 Fe2 O2 89.96(12) . .
O5 Fe2 O13 83.98(14) . .
O11 Fe2 O13 87.70(13) . .
O2 Fe2 O13 176.82(14) . .
O5 Fe2 O10 149.34(11) . 1_545
O11 Fe2 O10 95.23(11) . 1_545
O2 Fe2 O10 92.61(13) . 1_545
O13 Fe2 O10 85.47(14) . 1_545
O5 Fe2 O9 92.57(11) . 1_545
O11 Fe2 O9 153.61(10) . 1_545
O2 Fe2 O9 92.57(11) . 1_545
O13 Fe2 O9 88.59(12) . 1_545
O10 Fe2 O9 58.42(11) 1_545 1_545
O3 Co1 O12 97.51(13) . 3_556
O3 Co1 O14 117.62(14) . .
O12 Co1 O14 144.80(13) 3_556 .
O3 Co1 O15 87.01(13) . .
O12 Co1 O15 93.20(14) 3_556 .
O14 Co1 O15 86.87(14) . .
O3 Co1 O7 97.66(12) . 1_655
O12 Co1 O7 91.31(12) 3_556 1_655
O14 Co1 O7 86.39(12) . 1_655
O15 Co1 O7 173.05(13) . 1_655
C2 S1 C5 91.2(2) . .
C11 S2 C8 91.20(19) . .
C17 S3 C14 91.6(2) . .
C13 O11 Fe2 143.8(3) . .
C1 O2 Fe2 131.9(3) . .
C7 O6 Fe1 133.0(3) . 2_546
C6 O3 Co1 141.8(3) . .
C7 O5 Fe2 133.5(3) . .
C1 O1 Fe1 130.5(3) . 2_546
C17 C16 C15 112.6(4) . .
C9 C8 C7 128.8(4) . .
C9 C8 S2 111.4(3) . .
C7 C8 S2 119.8(3) . .
C16 C17 C18 129.2(4) . .
C16 C17 S3 111.5(3) . .
C18 C17 S3 119.2(3) . .
C6 O4 Fe1 125.0(3) . .
C3 C2 C1 128.3(4) . .
C3 C2 S1 111.8(3) . .
C1 C2 S1 119.8(3) . .
O11 C13 O12 122.5(4) . .
O11 C13 C14 121.6(4) . .
O12 C13 C14 115.8(3) . .
O6 C7 O5 127.2(4) . .
O6 C7 C8 117.2(3) . .
O5 C7 C8 115.6(4) . .
C2 C3 C4 112.9(4) . .
C11 C10 C9 112.4(4) . .
C14 C15 C16 113.1(4) . .
C10 C11 C12 128.3(4) . .
C10 C11 S2 112.0(3) . .
C12 C11 S2 119.5(3) . .
C5 C4 C3 112.5(4) . .
C15 C14 C13 131.4(4) . .
C15 C14 S3 111.2(3) . .
C13 C14 S3 117.4(3) . .
O3 C6 O4 127.3(4) . .
O3 C6 C5 115.5(4) . .
O4 C6 C5 117.2(4) . .
C4 C5 C6 128.7(4) . .
C4 C5 S1 111.7(3) . .
C6 C5 S1 119.7(3) . .
O2 C1 O1 126.2(4) . .
O2 C1 C2 117.5(3) . .
O1 C1 C2 116.3(4) . .
C8 C9 C10 113.0(4) . .
C13 O12 Co1 111.6(3) . 3_556
O10 C18 O9 119.5(4) . .
O10 C18 C17 118.9(4) . .
O9 C18 C17 121.1(4) . .
O8 C12 O7 121.0(3) . .
O8 C12 C11 119.6(3) . .
O7 C12 C11 119.2(4) . .
C12 O7 Co1 140.9(3) . 1_455
C12 O7 Fe1 86.8(2) . 1_455
Co1 O7 Fe1 108.47(11) 1_455 1_455
C18 O9 Fe1 139.9(3) . 2_556
C18 O9 Fe2 88.9(2) . 1_565
Fe1 O9 Fe2 109.06(11) 2_556 1_565
C18 O10 Fe2 92.9(2) . 1_565
C12 O8 Fe1 91.7(2) . 1_455
C21 O13 Fe2 127.7(4) . .
C21 N1 C20 121.9(6) . .
C21 N1 C19 119.5(7) . .
C20 N1 C19 118.6(7) . .
O13 C21 N1 124.2(7) . .
C25 O14 Co1 130.5(3) . .
C22 O15 Co1 125.1(3) . .
C22 N2 C24 120.7(5) . .
C22 N2 C23 120.2(5) . .
C24 N2 C23 119.0(5) . .
C25 N3 C26 121.1(5) . .
C25 N3 C27 121.0(5) . .
C26 N3 C27 117.4(5) . .
O15 C22 N2 122.9(4) . .
O14 C25 N3 124.2(5) . .

loop_
_geom_bond_atom_site_label_1
_geom_bond_atom_site_label_2
_geom_bond_distance
_geom_bond_site_symmetry_2
Fe1 O1 2.038(3) 2_556
Fe1 O9 2.078(3) 2_546
Fe1 O4 2.078(3) .
Fe1 O6 2.098(3) 2_556
Fe1 O8 2.178(3) 1_655
Fe1 O7 2.269(3) 1_655
Fe2 O5 2.019(3) .
Fe2 O11 2.044(3) .
Fe2 O2 2.081(3) .
Fe2 O13 2.169(3) .
Fe2 O10 2.181(3) 1_545
Fe2 O9 2.268(3) 1_545
Co1 O3 2.008(3) .
Co1 O12 2.048(3) 3_556
Co1 O14 2.052(3) .
Co1 O15 2.094(3) .
Co1 O7 2.143(3) 1_655
S1 C2 1.716(4) .
S1 C5 1.720(4) .
S2 C11 1.718(4) .
S2 C8 1.721(4) .
S3 C17 1.710(4) .
S3 C14 1.723(4) .
O11 C13 1.254(5) .
O2 C1 1.251(5) .
O6 C7 1.241(5) .
O6 Fe1 2.098(3) 2_546
O3 C6 1.249(5) .
O5 C7 1.259(5) .
O1 C1 1.257(5) .
O1 Fe1 2.038(3) 2_546
C16 C17 1.358(6) .
C16 C15 1.411(6) .
C8 C9 1.359(6) .
C8 C7 1.484(5) .
C17 C18 1.452(6) .
O4 C6 1.251(5) .
C2 C3 1.358(6) .
C2 C1 1.487(5) .
C13 O12 1.255(5) .
C13 C14 1.479(5) .
C3 C4 1.404(6) .
C10 C11 1.356(6) .
C10 C9 1.408(6) .
C15 C14 1.347(6) .
C11 C12 1.477(5) .
C4 C5 1.363(6) .
C6 C5 1.490(5) .
O12 Co1 2.048(3) 3_556
C18 O10 1.256(5) .
C18 O9 1.258(5) .
C12 O8 1.246(5) .
C12 O7 1.274(5) .
O7 Co1 2.143(3) 1_455
O7 Fe1 2.269(3) 1_455
O9 Fe1 2.078(3) 2_556
O9 Fe2 2.268(3) 1_565
O10 Fe2 2.181(3) 1_565
O8 Fe1 2.178(3) 1_455
O13 C21 1.194(7) .
N1 C21 1.352(7) .
N1 C20 1.452(11) .
N1 C19 1.463(10) .
O14 C25 1.225(6) .
O15 C22 1.230(6) .
N2 C22 1.313(6) .
N2 C24 1.464(7) .
N2 C23 1.478(7) .
N3 C25 1.322(6) .
N3 C26 1.445(8) .
N3 C27 1.459(8) .
